data_4313944
loop_
_publ_author_name
'Murielle Chavarot'
'St\'ephane M\'enage'
'Olivier Hamelin'
'Florence Charnay'
'Jacques P\'ecaut'
'Marc Fontecave'

_publ_section_title
;
 "Chiral-at-Metal" Octahedral Ruthenium(II) Complexes with Achiral
 Ligands: A New Type of Enantioselective Catalyst
;
_journal_name_full 'Inorganic Chemistry'
_journal_page_first 4810
_journal_page_last 4816
_journal_paper_doi 10.1021/ic0341338
_journal_volume 42
_journal_year 2003
_chemical_formula_sum 'C70 H54 Cl28 N6 O22 P2 Ru'
_chemical_formula_weight 2486.80
_chemical_name_systematic
;
 ?
;
_space_group_IT_number 20
_symmetry_cell_setting orthorhombic
_symmetry_space_group_name_Hall 'C 2c 2'
_symmetry_space_group_name_H-M 'C 2 2 21'
_atom_sites_solution_hydrogens geom
_atom_sites_solution_primary direct
_atom_sites_solution_secondary difmap
_audit_creation_method SHELXL-97
_cell_angle_alpha 90.00
_cell_angle_beta 90.00
_cell_angle_gamma 90.00
_cell_formula_units_Z 4
_cell_length_a 23.3535(14)
_cell_length_b 30.7830(18)
_cell_length_c 14.5083(9)
_cell_measurement_temperature 298(2)
_cell_volume 10429.9(11)
_computing_cell_refinement 'Bruker SMART'
_computing_data_collection 'Bruker SMART'
_computing_data_reduction 'Bruker SHELXTL'
_computing_molecular_graphics 'Bruker SHELXTL'
_computing_publication_material 'Bruker SHELXTL'
_computing_structure_refinement 'SHELXL-97 (Sheldrick, 1997)'
_computing_structure_solution 'SHELXS-97 (Sheldrick, 1990)'
_diffrn_ambient_temperature 298(2)
_diffrn_measured_fraction_theta_full 0.744
_diffrn_measured_fraction_theta_max 0.744
_diffrn_measurement_device_type 'CCD area detector'
_diffrn_measurement_method 'phi and omega scans'
_diffrn_radiation_monochromator graphite
_diffrn_radiation_source 'fine-focus sealed tube'
_diffrn_radiation_type MoK\a
_diffrn_radiation_wavelength 0.71073
_diffrn_reflns_av_R_equivalents 0.0280
_diffrn_reflns_av_sigmaI/netI 0.0410
_diffrn_reflns_limit_h_max 25
_diffrn_reflns_limit_h_min -26
_diffrn_reflns_limit_k_max 40
_diffrn_reflns_limit_k_min -13
_diffrn_reflns_limit_l_max 19
_diffrn_reflns_limit_l_min -12
_diffrn_reflns_number 16666
_diffrn_reflns_theta_full 29.50
_diffrn_reflns_theta_max 29.50
_diffrn_reflns_theta_min 1.93
_exptl_absorpt_coefficient_mu 0.963
_exptl_absorpt_correction_type none
_exptl_crystal_density_diffrn 1.584
_exptl_crystal_density_method 'not measured'
_exptl_crystal_F_000 4968
_exptl_crystal_size_max 0.1
_exptl_crystal_size_mid 0.2
_exptl_crystal_size_min 0.5
_refine_diff_density_max 1.026
_refine_diff_density_min -0.583
_refine_diff_density_rms 0.115
_refine_ls_abs_structure_details 'Flack H D (1983), Acta Cryst. A39, 876-881'
_refine_ls_abs_structure_Flack 0.01(4)
_refine_ls_extinction_method none
_refine_ls_goodness_of_fit_ref 1.089
_refine_ls_hydrogen_treatment mixed
_refine_ls_matrix_type full
_refine_ls_number_parameters 537
_refine_ls_number_reflns 9758
_refine_ls_number_restraints 0
_refine_ls_restrained_S_all 1.089
_refine_ls_R_factor_all 0.0591
_refine_ls_R_factor_gt 0.0474
_refine_ls_shift/su_max 0.248
_refine_ls_shift/su_mean 0.030
_refine_ls_structure_factor_coef Fsqd
_refine_ls_weighting_details 'calc w=1/[\s^2^(Fo^2^)+(0.1000P)^2^+0.0000P] where P=(Fo^2^+2Fc^2^)/3'
_refine_ls_weighting_scheme calc
_refine_ls_wR_factor_gt 0.1432
_refine_ls_wR_factor_ref 0.1487
_reflns_number_gt 8210
_reflns_number_total 9758
_reflns_threshold_expression >2sigma(I)
_cod_data_source_file ic0341338si20030206_122618.cif
_cod_data_source_block struc_JA029757B
_cod_depositor_comments
;
The following automatic conversions were performed:

'_symmetry_cell_setting' value 'Orthorhombic' changed to
'orthorhombic' according to the built-in table from CIF Core
dictionary named 'cif_core.dic' version 2.4.1 from 2010-06-29.

Automatic conversion script
Id: cif_fix_values 1646 2011-03-28 12:23:43Z adriana 
;
_cod_database_code 4313944

loop_
_symmetry_equiv_pos_as_xyz
'x, y, z'
'-x, -y, z+1/2'
'-x, y, -z+1/2'
'x, -y, -z'
'x+1/2, y+1/2, z'
'-x+1/2, -y+1/2, z+1/2'
'-x+1/2, y+1/2, -z+1/2'
'x+1/2, -y+1/2, -z'

loop_
_atom_site_label
_atom_site_type_symbol
_atom_site_fract_x
_atom_site_fract_y
_atom_site_fract_z
_atom_site_U_iso_or_equiv
_atom_site_adp_type
_atom_site_occupancy
_atom_site_symmetry_multiplicity
_atom_site_calc_flag
_atom_site_refinement_flags
_atom_site_disorder_assembly
_atom_site_disorder_group
Ru Ru 0.5000 0.237332(14) 0.7500 0.02392(14) Uani 1 2 d S . .
N1 N 0.5215(2) 0.18535(12) 0.6613(3) 0.0248(10) Uani 1 1 d . . .
N2 N 0.4246(2) 0.23264(13) 0.6707(3) 0.0300(11) Uani 1 1 d . . .
N3 N 0.4748(2) 0.28311(13) 0.8430(3) 0.0301(11) Uani 1 1 d . . .
C1 C 0.5720(3) 0.16594(15) 0.6474(3) 0.0324(15) Uani 1 1 d . . .
C2 C 0.5730(3) 0.12249(17) 0.6132(4) 0.0401(16) Uani 1 1 d . . .
H2A H 0.6078 0.1083 0.6060 0.048 Uiso 1 1 calc R . .
C3 C 0.5229(3) 0.10135(17) 0.5908(4) 0.0410(17) Uani 1 1 d . . .
H3A H 0.5236 0.0722 0.5738 0.049 Uiso 1 1 calc R . .
C4 C 0.4711(3) 0.12372(17) 0.5938(4) 0.0349(14) Uani 1 1 d . . .
C5 C 0.4185(3) 0.10712(18) 0.5587(4) 0.0436(18) Uani 1 1 d . . .
H5A H 0.4167 0.0785 0.5385 0.052 Uiso 1 1 calc R . .
C6 C 0.3707(4) 0.1325(2) 0.5542(4) 0.0490(19) Uani 1 1 d . . .
H6A H 0.3373 0.1212 0.5287 0.059 Uiso 1 1 calc R . .
C7 C 0.3713(3) 0.17600(17) 0.5880(3) 0.0341(14) Uani 1 1 d . . .
C8 C 0.3238(3) 0.20451(19) 0.5810(4) 0.0408(16) Uani 1 1 d . . .
H8A H 0.2894 0.1953 0.5555 0.049 Uiso 1 1 calc R . .
C9 C 0.3302(3) 0.2458(2) 0.6129(4) 0.0437(17) Uani 1 1 d . . .
H9A H 0.3007 0.2657 0.6039 0.052 Uiso 1 1 calc R . .
C10 C 0.3807(3) 0.25961(17) 0.6597(3) 0.0345(14) Uani 1 1 d . . .
C11 C 0.4205(3) 0.19158(15) 0.6302(3) 0.0290(13) Uani 1 1 d . . .
C12 C 0.4722(3) 0.16596(15) 0.6304(3) 0.0280(13) Uani 1 1 d . . .
C13 C 0.6264(3) 0.18866(16) 0.6627(4) 0.0318(13) Uani 1 1 d . . .
H13A H 0.6190 0.2174 0.6854 0.048 Uiso 1 1 calc R . .
H13B H 0.6471 0.1905 0.6056 0.048 Uiso 1 1 calc R . .
H13C H 0.6489 0.1729 0.7070 0.048 Uiso 1 1 calc R . .
C14 C 0.3828(3) 0.30375(18) 0.6998(4) 0.0422(17) Uani 1 1 d . . .
H14A H 0.4193 0.3083 0.7285 0.063 Uiso 1 1 calc R . .
H14B H 0.3530 0.3067 0.7449 0.063 Uiso 1 1 calc R . .
H14C H 0.3773 0.3249 0.6519 0.063 Uiso 1 1 calc R . .
C15 C 0.4638(3) 0.30880(15) 0.8939(4) 0.0326(14) Uani 1 1 d . . .
C16 C 0.4467(4) 0.34426(18) 0.9599(5) 0.0472(18) Uani 1 1 d . . .
C101 C 0.2925(4) 0.2294(2) 0.2787(5) 0.052(2) Uani 1 1 d . . .
H10A H 0.2726 0.2048 0.2522 0.063 Uiso 1 1 calc R . .
H10B H 0.2990 0.2505 0.2301 0.063 Uiso 1 1 calc R . .
Cl1 Cl 0.35657(12) 0.21277(9) 0.32118(14) 0.0797(7) Uani 1 1 d . . .
Cl2 Cl 0.24866(10) 0.25334(5) 0.36602(14) 0.0603(6) Uani 1 1 d . . .
O101 O 0.4814 0.5709 0.6171 0.195 Uani 0.50 1 d P . .
O102 O 0.1613 0.5068 0.5339 0.100 Uani 0.50 1 d P . .
O103 O 0.1539 0.4304 0.8421 0.073 Uani 0.50 1 d P . .
O104 O 0.4336 0.5742 0.4144 0.070 Uiso 0.50 1 d P . .
O105 O 0.0857 0.5188 0.7835 0.081 Uani 0.50 1 d P . .
O106 O 0.1286 0.5186 0.6006 0.137 Uani 0.50 1 d P . .
O107 O 0.0780 0.4902 0.8887 0.275 Uani 0.50 1 d P . .
O108 O 0.1669 0.4743 0.8247 0.119 Uani 0.50 1 d P . .
O109 O 0.5000 0.5915 0.2500 0.536 Uani 1 2 d S . .
O110 O 0.4315 0.5664 0.4778 0.061 Uani 0.50 1 d P . .
P P 0.73958(7) 0.12262(4) 0.43428(8) 0.0254(3) Uani 1 1 d . . .
Cl23 Cl 0.81674(9) -0.01788(4) 0.38408(10) 0.0490(5) Uani 1 1 d . . .
Cl24 Cl 0.86297(14) -0.02424(5) 0.18034(12) 0.0873(10) Uani 1 1 d . . .
Cl25 Cl 0.84931(14) 0.05498(5) 0.04668(11) 0.0900(10) Uani 1 1 d . . .
Cl26 Cl 0.78876(9) 0.14070(4) 0.11779(9) 0.0464(5) Uani 1 1 d . . .
Cl33 Cl 0.91318(8) 0.18333(5) 0.54296(10) 0.0440(4) Uani 1 1 d . . .
Cl34 Cl 0.91865(9) 0.17529(6) 0.75984(12) 0.0562(5) Uani 1 1 d . . .
Cl35 Cl 0.81594(9) 0.13252(5) 0.86691(9) 0.0477(5) Uani 1 1 d . . .
Cl36 Cl 0.71050(8) 0.09573(4) 0.75438(10) 0.0421(4) Uani 1 1 d . . .
Cl43 Cl 0.64305(8) 0.25823(4) 0.45041(10) 0.0427(4) Uani 1 1 d . . .
Cl44 Cl 0.51099(9) 0.24381(5) 0.40424(11) 0.0531(5) Uani 1 1 d . . .
Cl45 Cl 0.46708(9) 0.15067(6) 0.35766(12) 0.0529(5) Uani 1 1 d . . .
Cl46 Cl 0.55324(9) 0.07213(5) 0.35597(12) 0.0512(5) Uani 1 1 d . . .
O21 O 0.75721(19) 0.13374(9) 0.3207(2) 0.0275(9) Uani 1 1 d . . .
O22 O 0.76901(18) 0.07139(9) 0.4257(2) 0.0272(9) Uani 1 1 d . . .
O31 O 0.72360(18) 0.11143(10) 0.5476(2) 0.0274(9) Uani 1 1 d . . .
O32 O 0.80317(18) 0.14543(10) 0.4648(2) 0.0257(9) Uani 1 1 d . . .
O41 O 0.67442(19) 0.10076(10) 0.4042(2) 0.0297(9) Uani 1 1 d . . .
O42 O 0.7096(2) 0.17380(9) 0.4402(2) 0.0283(9) Uani 1 1 d . . .
C21 C 0.7823(3) 0.09909(14) 0.2793(3) 0.0250(13) Uani 1 1 d . . .
C22 C 0.7889(3) 0.06396(14) 0.3398(3) 0.0275(13) Uani 1 1 d . . .
C23 C 0.8113(3) 0.02555(15) 0.3106(3) 0.0346(15) Uani 1 1 d . . .
C24 C 0.8319(4) 0.02341(17) 0.2177(4) 0.053(2) Uani 1 1 d . . .
C25 C 0.8258(4) 0.05813(17) 0.1597(4) 0.053(2) Uani 1 1 d . . .
C26 C 0.8008(3) 0.09721(16) 0.1907(3) 0.0367(16) Uani 1 1 d . . .
C31 C 0.7669(3) 0.12450(13) 0.6048(3) 0.0251(12) Uani 1 1 d . . .
C32 C 0.8115(3) 0.14372(13) 0.5588(3) 0.0250(12) Uani 1 1 d . . .
C33 C 0.8579(3) 0.15919(15) 0.6041(3) 0.0303(14) Uani 1 1 d . . .
C34 C 0.8597(3) 0.15571(16) 0.7013(4) 0.0374(15) Uani 1 1 d . . .
C35 C 0.8144(3) 0.13660(14) 0.7472(4) 0.0344(13) Uani 1 1 d . . .
C36 C 0.7672(3) 0.12028(14) 0.6990(3) 0.0298(14) Uani 1 1 d . . .
C41 C 0.6324(3) 0.13098(15) 0.4007(3) 0.0281(13) Uani 1 1 d . . .
C42 C 0.6547(3) 0.17272(15) 0.4214(3) 0.0288(13) Uani 1 1 d . . .
C43 C 0.6162(3) 0.20741(15) 0.4228(4) 0.0301(13) Uani 1 1 d . . .
C44 C 0.5590(3) 0.20042(18) 0.4026(4) 0.0376(16) Uani 1 1 d . . .
C45 C 0.5380(3) 0.15908(19) 0.3807(4) 0.0393(16) Uani 1 1 d . . .
C46 C 0.5778(3) 0.12428(18) 0.3802(4) 0.0358(15) Uani 1 1 d . . .

loop_
_atom_site_aniso_label
_atom_site_aniso_U_11
_atom_site_aniso_U_22
_atom_site_aniso_U_33
_atom_site_aniso_U_23
_atom_site_aniso_U_13
_atom_site_aniso_U_12
Ru 0.0271(4) 0.0270(2) 0.0177(2) 0.000 0.0013(3) 0.000
N1 0.027(3) 0.0293(17) 0.0179(17) 0.0012(14) 0.0020(17) 0.0004(16)
N2 0.036(4) 0.035(2) 0.0185(18) 0.0037(15) 0.0066(19) 0.0033(19)
N3 0.031(4) 0.0305(19) 0.029(2) -0.0001(16) -0.001(2) 0.0015(18)
C1 0.048(5) 0.031(2) 0.019(2) -0.0002(18) 0.004(2) 0.001(2)
C2 0.046(6) 0.042(3) 0.032(3) -0.006(2) 0.011(3) 0.010(3)
C3 0.048(6) 0.037(2) 0.038(3) -0.012(2) 0.004(3) -0.007(3)
C4 0.035(5) 0.041(3) 0.029(3) -0.007(2) 0.006(3) -0.009(2)
C5 0.047(6) 0.042(3) 0.041(3) -0.012(2) 0.002(3) -0.015(3)
C6 0.053(6) 0.066(4) 0.028(3) -0.006(3) 0.000(3) -0.023(3)
C7 0.031(5) 0.047(3) 0.025(2) 0.002(2) 0.002(2) -0.006(2)
C8 0.029(5) 0.061(3) 0.032(3) 0.005(3) -0.004(3) -0.008(3)
C9 0.035(5) 0.066(4) 0.030(3) 0.016(2) -0.001(3) 0.009(3)
C10 0.036(5) 0.045(3) 0.023(2) 0.010(2) 0.003(2) 0.004(3)
C11 0.033(5) 0.035(2) 0.019(2) -0.0004(18) -0.001(2) -0.004(2)
C12 0.030(4) 0.034(2) 0.020(2) -0.0008(17) 0.005(2) -0.003(2)
C13 0.027(5) 0.040(2) 0.028(2) 0.0016(19) 0.001(2) 0.004(2)
C14 0.041(5) 0.050(3) 0.036(3) 0.000(2) -0.001(3) 0.018(3)
C15 0.038(5) 0.032(2) 0.028(2) -0.001(2) -0.003(2) -0.003(2)
C16 0.053(6) 0.042(3) 0.047(3) -0.021(3) 0.004(3) 0.004(3)
C101 0.052(6) 0.061(4) 0.044(3) -0.006(3) -0.007(3) -0.002(3)
Cl1 0.054(2) 0.1263(18) 0.0588(11) -0.0129(11) -0.0084(11) 0.0307(14)
Cl2 0.0547(17) 0.0503(8) 0.0760(12) -0.0163(8) 0.0064(10) 0.0095(7)
O101 0.180 0.082 0.325 0.123 0.141 0.066
O102 0.175 0.023 0.103 0.006 -0.024 -0.007
O103 0.026 0.161 0.033 0.030 0.004 -0.006
O105 0.165 0.026 0.053 -0.033 0.016 -0.025
O106 0.084 0.057 0.269 0.061 -0.044 -0.027
O107 0.344 0.066 0.416 0.084 -0.243 -0.119
O108 0.067 0.176 0.115 -0.011 0.043 0.029
O109 1.156 0.209 0.243 0.000 -0.391 0.000
O110 0.062 0.052 0.070 -0.006 0.017 -0.038
P 0.0290(10) 0.0252(5) 0.0220(6) 0.0022(4) -0.0004(6) -0.0003(5)
Cl23 0.0885(16) 0.0257(5) 0.0329(6) 0.0039(5) -0.0015(8) 0.0043(6)
Cl24 0.181(3) 0.0361(7) 0.0450(9) -0.0058(6) 0.0320(13) 0.0297(11)
Cl25 0.196(3) 0.0418(7) 0.0318(7) -0.0032(6) 0.0405(12) 0.0123(11)
Cl26 0.0801(15) 0.0351(6) 0.0239(6) 0.0065(5) 0.0010(7) 0.0004(7)
Cl33 0.0343(13) 0.0582(8) 0.0394(7) -0.0006(6) -0.0008(7) -0.0133(7)
Cl34 0.0488(15) 0.0810(10) 0.0389(8) -0.0108(8) -0.0161(8) -0.0098(8)
Cl35 0.0695(16) 0.0516(7) 0.0219(6) -0.0013(5) -0.0048(7) 0.0040(7)
Cl36 0.0497(12) 0.0468(6) 0.0299(6) 0.0055(6) 0.0118(7) -0.0032(6)
Cl43 0.0494(12) 0.0332(6) 0.0454(7) -0.0005(5) 0.0008(7) 0.0088(6)
Cl44 0.0452(16) 0.0623(8) 0.0519(9) 0.0003(7) -0.0002(8) 0.0249(8)
Cl45 0.0299(14) 0.0832(11) 0.0455(9) -0.0004(8) -0.0047(8) 0.0039(8)
Cl46 0.0409(14) 0.0522(8) 0.0605(10) -0.0081(7) -0.0124(8) -0.0087(7)
O21 0.034(3) 0.0247(14) 0.0240(16) 0.0051(12) -0.0011(16) 0.0016(14)
O22 0.030(3) 0.0277(14) 0.0243(16) 0.0019(13) -0.0004(16) 0.0022(14)
O31 0.028(3) 0.0300(15) 0.0244(16) 0.0002(13) 0.0013(16) -0.0025(14)
O32 0.022(3) 0.0321(15) 0.0229(16) 0.0019(13) -0.0021(15) -0.0033(14)
O41 0.029(3) 0.0305(15) 0.0296(18) -0.0005(13) -0.0056(17) 0.0000(15)
O42 0.030(3) 0.0243(14) 0.0303(18) 0.0002(13) -0.0012(17) 0.0009(14)
C21 0.027(4) 0.0252(19) 0.022(2) -0.0022(16) -0.003(2) -0.0052(19)
C22 0.034(4) 0.029(2) 0.020(2) 0.0013(17) -0.005(2) -0.001(2)
C23 0.049(5) 0.029(2) 0.026(2) 0.0001(19) -0.001(3) 0.002(2)
C24 0.100(7) 0.030(2) 0.028(3) -0.009(2) 0.010(3) 0.005(3)
C25 0.104(7) 0.031(2) 0.025(3) -0.006(2) 0.013(3) 0.004(3)
C26 0.055(5) 0.031(2) 0.024(2) 0.0041(19) 0.008(3) -0.003(2)
C31 0.028(4) 0.0222(18) 0.025(2) -0.0018(16) 0.001(2) 0.0015(19)
C32 0.030(4) 0.0222(18) 0.023(2) 0.0007(16) -0.001(2) 0.0024(18)
C33 0.032(5) 0.032(2) 0.027(2) -0.0040(18) 0.001(2) -0.005(2)
C34 0.042(5) 0.039(3) 0.031(3) -0.005(2) -0.006(3) 0.000(2)
C35 0.045(5) 0.034(2) 0.024(2) -0.002(2) -0.001(3) 0.004(2)
C36 0.041(5) 0.0236(19) 0.025(2) 0.0009(17) 0.006(2) 0.002(2)
C41 0.020(4) 0.038(2) 0.027(2) 0.0019(18) -0.004(2) 0.003(2)
C42 0.032(5) 0.034(2) 0.020(2) -0.0004(18) -0.002(2) 0.004(2)
C43 0.025(5) 0.039(2) 0.026(2) 0.0002(19) -0.001(2) 0.010(2)
C44 0.035(5) 0.050(3) 0.027(3) 0.002(2) 0.001(3) 0.014(3)
C45 0.033(5) 0.058(3) 0.027(3) 0.000(2) 0.000(3) 0.015(3)
C46 0.032(5) 0.047(3) 0.028(3) 0.000(2) -0.006(3) -0.003(2)

loop_
_atom_type_symbol
_atom_type_description
_atom_type_scat_dispersion_real
_atom_type_scat_dispersion_imag
_atom_type_scat_source
C C 0.0033 0.0016 'International Tables Vol C Tables 4.2.6.8 and 6.1.1.4'
H H 0.0000 0.0000 'International Tables Vol C Tables 4.2.6.8 and 6.1.1.4'
N N 0.0061 0.0033 'International Tables Vol C Tables 4.2.6.8 and 6.1.1.4'
O O 0.0106 0.0060 'International Tables Vol C Tables 4.2.6.8 and 6.1.1.4'
P P 0.1023 0.0942 'International Tables Vol C Tables 4.2.6.8 and 6.1.1.4'
Cl Cl 0.1484 0.1585 'International Tables Vol C Tables 4.2.6.8 and 6.1.1.4'
Ru Ru -1.2594 0.8363 'International Tables Vol C Tables 4.2.6.8 and 6.1.1.4'

loop_
_geom_angle_atom_site_label_1
_geom_angle_atom_site_label_2
_geom_angle_atom_site_label_3
_geom_angle
_geom_angle_site_symmetry_1
_geom_angle_site_symmetry_3
_geom_angle_publ_flag
N3 Ru N3 92.5(2) . 3_656 ?
N3 Ru N2 85.83(18) . 3_656 ?
N3 Ru N2 99.65(18) 3_656 3_656 ?
N3 Ru N2 99.65(18) . . ?
N3 Ru N2 85.83(18) 3_656 . ?
N2 Ru N2 172.1(2) 3_656 . ?
N3 Ru N1 174.34(17) . . ?
N3 Ru N1 92.99(15) 3_656 . ?
N2 Ru N1 94.70(17) 3_656 . ?
N2 Ru N1 79.30(17) . . ?
N3 Ru N1 92.99(15) . 3_656 ?
N3 Ru N1 174.34(17) 3_656 3_656 ?
N2 Ru N1 79.30(17) 3_656 3_656 ?
N2 Ru N1 94.70(17) . 3_656 ?
N1 Ru N1 81.6(2) . 3_656 ?
C1 N1 C12 119.7(4) . . ?
C1 N1 Ru 129.8(4) . . ?
C12 N1 Ru 109.2(3) . . ?
C10 N2 C11 117.5(5) . . ?
C10 N2 Ru 131.8(4) . . ?
C11 N2 Ru 110.4(4) . . ?
C15 N3 Ru 176.5(5) . . ?
N1 C1 C2 119.0(6) . . ?
N1 C1 C13 121.9(4) . . ?
C2 C1 C13 119.0(6) . . ?
C3 C2 C1 120.7(6) . . ?
C2 C3 C4 119.8(5) . . ?
C3 C4 C12 116.9(6) . . ?
C3 C4 C5 124.1(5) . . ?
C12 C4 C5 118.9(6) . . ?
C6 C5 C4 121.2(5) . . ?
C5 C6 C7 120.9(6) . . ?
C11 C7 C8 117.7(5) . . ?
C11 C7 C6 118.9(6) . . ?
C8 C7 C6 123.4(6) . . ?
C9 C8 C7 117.9(7) . . ?
C8 C9 C10 122.0(6) . . ?
N2 C10 C9 120.6(5) . . ?
N2 C10 C14 120.1(6) . . ?
C9 C10 C14 119.2(6) . . ?
C7 C11 N2 123.7(6) . . ?
C7 C11 C12 120.4(5) . . ?
N2 C11 C12 115.8(5) . . ?
N1 C12 C4 122.9(6) . . ?
N1 C12 C11 117.7(4) . . ?
C4 C12 C11 119.3(6) . . ?
N3 C15 C16 177.2(7) . . ?
Cl1 C101 Cl2 111.9(4) . . ?
O102 O102 O106 143.4 4_566 . ?
O32 P O41 178.54(19) . . ?
O32 P O31 91.31(18) . . ?
O41 P O31 88.39(19) . . ?
O32 P O22 92.77(19) . . ?
O41 P O22 88.65(19) . . ?
O31 P O22 88.42(17) . . ?
O32 P O42 87.94(19) . . ?
O41 P O42 90.6(2) . . ?
O31 P O42 92.70(17) . . ?
O22 P O42 178.66(19) . . ?
O32 P O21 87.64(19) . . ?
O41 P O21 92.68(19) . . ?
O31 P O21 178.8(2) . . ?
O22 P O21 90.98(17) . . ?
O42 P O21 87.91(16) . . ?
C21 O21 P 111.6(3) . . ?
C22 O22 P 111.0(3) . . ?
C31 O31 P 111.1(3) . . ?
C32 O32 P 111.4(3) . . ?
C41 O41 P 112.5(3) . . ?
C42 O42 P 111.3(3) . . ?
O21 C21 C26 126.2(4) . . ?
O21 C21 C22 112.2(4) . . ?
C26 C21 C22 121.6(5) . . ?
O22 C22 C23 124.6(4) . . ?
O22 C22 C21 114.1(4) . . ?
C23 C22 C21 121.2(5) . . ?
C22 C23 C24 117.5(5) . . ?
C22 C23 Cl23 120.8(4) . . ?
C24 C23 Cl23 121.6(4) . . ?
C25 C24 C23 120.5(5) . . ?
C25 C24 Cl24 121.1(5) . . ?
C23 C24 Cl24 118.4(4) . . ?
C24 C25 C26 121.0(5) . . ?
C24 C25 Cl25 120.3(4) . . ?
C26 C25 Cl25 118.7(4) . . ?
C21 C26 C25 118.0(5) . . ?
C21 C26 Cl26 119.7(4) . . ?
C25 C26 Cl26 122.2(4) . . ?
O31 C31 C32 113.1(4) . . ?
O31 C31 C36 125.3(5) . . ?
C32 C31 C36 121.5(5) . . ?
C33 C32 C31 121.5(4) . . ?
C33 C32 O32 125.5(5) . . ?
C31 C32 O32 113.0(5) . . ?
C32 C33 C34 118.8(5) . . ?
C32 C33 Cl33 119.8(4) . . ?
C34 C33 Cl33 121.3(5) . . ?
C35 C34 C33 119.3(6) . . ?
C35 C34 Cl34 121.5(4) . . ?
C33 C34 Cl34 119.2(5) . . ?
C34 C35 C36 121.1(5) . . ?
C34 C35 Cl35 119.6(5) . . ?
C36 C35 Cl35 119.3(4) . . ?
C31 C36 C35 117.8(5) . . ?
C31 C36 Cl36 120.2(5) . . ?
C35 C36 Cl36 122.0(4) . . ?
C46 C41 O41 126.8(5) . . ?
C46 C41 C42 122.8(5) . . ?
O41 C41 C42 110.4(6) . . ?
O42 C42 C43 127.4(5) . . ?
O42 C42 C41 115.2(5) . . ?
C43 C42 C41 117.3(6) . . ?
C44 C43 C42 120.0(5) . . ?
C44 C43 Cl43 122.6(4) . . ?
C42 C43 Cl43 117.4(5) . . ?
C43 C44 C45 121.8(5) . . ?
C43 C44 Cl44 119.9(4) . . ?
C45 C44 Cl44 118.3(6) . . ?
C44 C45 C46 117.3(7) . . ?
C44 C45 Cl45 121.4(5) . . ?
C46 C45 Cl45 121.3(5) . . ?
C41 C46 C45 120.8(6) . . ?
C41 C46 Cl46 120.4(5) . . ?
C45 C46 Cl46 118.8(6) . . ?

loop_
_geom_bond_atom_site_label_1
_geom_bond_atom_site_label_2
_geom_bond_distance
_geom_bond_site_symmetry_2
_geom_bond_publ_flag
Ru N3 2.038(4) . ?
Ru N3 2.038(4) 3_656 ?
Ru N2 2.108(5) 3_656 ?
Ru N2 2.108(5) . ?
Ru N1 2.113(4) . ?
Ru N1 2.114(4) 3_656 ?
N1 C1 1.337(8) . ?
N1 C12 1.372(7) . ?
N2 C10 1.329(8) . ?
N2 C11 1.397(6) . ?
N3 C15 1.113(7) . ?
C1 C2 1.427(7) . ?
C1 C13 1.468(9) . ?
C2 C3 1.378(10) . ?
C3 C4 1.392(10) . ?
C4 C12 1.405(7) . ?
C4 C5 1.425(10) . ?
C5 C6 1.362(11) . ?
C6 C7 1.427(8) . ?
C7 C11 1.388(9) . ?
C7 C8 1.417(10) . ?
C8 C9 1.362(9) . ?
C9 C10 1.425(10) . ?
C10 C14 1.479(8) . ?
C11 C12 1.443(9) . ?
C15 C16 1.506(7) . ?
C101 Cl1 1.697(9) . ?
C101 Cl2 1.787(8) . ?
O102 O102 1.0675 4_566 ?
O102 O106 1.2870 . ?
O103 O108 1.4066 . ?
O104 O110 0.9510 . ?
O105 O107 1.7712 . ?
P O32 1.702(4) . ?
P O41 1.720(4) . ?
P O31 1.721(4) . ?
P O22 1.725(3) . ?
P O42 1.726(3) . ?
P O21 1.732(4) . ?
Cl23 C23 1.715(5) . ?
Cl24 C24 1.723(6) . ?
Cl25 C25 1.733(6) . ?
Cl26 C26 1.729(5) . ?
Cl33 C33 1.734(6) . ?
Cl34 C34 1.726(7) . ?
Cl35 C35 1.742(6) . ?
Cl36 C36 1.723(6) . ?
Cl43 C43 1.732(5) . ?
Cl44 C44 1.744(6) . ?
Cl45 C45 1.710(8) . ?
Cl46 C46 1.741(6) . ?
O21 C21 1.357(6) . ?
O22 C22 1.350(6) . ?
O31 C31 1.369(7) . ?
O32 C32 1.378(5) . ?
O41 C41 1.353(7) . ?
O42 C42 1.312(7) . ?
C21 C26 1.358(7) . ?
C21 C22 1.401(6) . ?
C22 C23 1.360(7) . ?
C23 C24 1.433(8) . ?
C24 C25 1.367(8) . ?
C25 C26 1.411(8) . ?
C31 C32 1.371(8) . ?
C31 C36 1.372(6) . ?
C32 C33 1.354(8) . ?
C33 C34 1.415(7) . ?
C34 C35 1.382(9) . ?
C35 C36 1.399(9) . ?
C41 C46 1.325(9) . ?
C41 C42 1.418(7) . ?
C42 C43 1.397(8) . ?
C43 C44 1.384(10) . ?
C44 C45 1.400(9) . ?
C45 C46 1.418(9) . ?
